data_7110389
loop_
_publ_author_name
'Croucher, Peter D.'
'Marshall, Jodie M. E.'
'Nichols, Peter J.'
'Raston, Colin L.'

_publ_contact_author
;
    ENTER NAME
 ENTER ADDRESS
;
_publ_section_title
;
 Confinement of C70 in an extended saddle shaped nickel(II) macrocycle
;
_journal_issue 2
_journal_name_full 'Chemical Communications'
_journal_page_first 193
_journal_paper_doi 10.1039/a807990k
_journal_year 1999
_chemical_formula_sum 'C96 H30 N4 Ni'
_chemical_formula_weight 1298.02
_space_group_IT_number 14
_symmetry_cell_setting monoclinic
_symmetry_Int_Tables_number 14
_symmetry_space_group_name_Hall '-P 2yn'
_symmetry_space_group_name_H-M 'P 1 21/n 1'
_audit_creation_date 'Wed Sep  2 01:33:41 1998'
_audit_creation_method 'from TEXRAY.INF file'
_cell_angle_alpha 90
_cell_angle_beta 105.490(1)
_cell_angle_gamma 90
_cell_formula_units_Z 4
_cell_length_a 14.9165(5)
_cell_length_b 18.8797(7)
_cell_length_c 19.5635(4)
_cell_measurement_reflns_used 0
_cell_measurement_temperature 173.2
_cell_measurement_theta_max 0.0
_cell_measurement_theta_min 0.0
_cell_volume 5309.3(3)
_computing_cell_refinement 'MSC/AFC Diffractometer Control'
_computing_data_collection 'MSC/AFC Diffractometer Control'
_computing_data_reduction teXsan
_computing_publication_material teXsan
_computing_structure_refinement teXsan
_computing_structure_solution SHELXS86
_diffrn_ambient_temperature 173.2
_diffrn_measurement_device unknown
_diffrn_measurement_method 'omega scans with profile analysis'
_diffrn_orient_matrix_UB_11 0.00000
_diffrn_orient_matrix_UB_12 0.00000
_diffrn_orient_matrix_UB_13 0.00000
_diffrn_orient_matrix_UB_21 0.00000
_diffrn_orient_matrix_UB_22 0.00000
_diffrn_orient_matrix_UB_23 0.00000
_diffrn_orient_matrix_UB_31 0.00000
_diffrn_orient_matrix_UB_32 0.00000
_diffrn_orient_matrix_UB_33 0.00000
_diffrn_radiation_monochromator graphite
_diffrn_radiation_source 'X-ray tube'
_diffrn_radiation_type MoKalpha
_diffrn_radiation_wavelength 0.7107
_diffrn_reflns_av_R_equivalents 0.00
_diffrn_reflns_limit_h_max 18
_diffrn_reflns_limit_h_min 0
_diffrn_reflns_limit_k_max 22
_diffrn_reflns_limit_k_min 0
_diffrn_reflns_limit_l_max 20
_diffrn_reflns_limit_l_min -24
_diffrn_reflns_number 10691
_diffrn_reflns_theta_max 28.28
_diffrn_standards_decay_% 0.00
_diffrn_standards_interval_count 0
_diffrn_standards_number 0
_exptl_absorpt_coefficient_mu 0.435
_exptl_absorpt_correction_type none
_exptl_crystal_colour black
_exptl_crystal_density_diffrn 1.624
_exptl_crystal_description plate
_exptl_crystal_F_000 2648.00
_exptl_crystal_size_max 0.320
_exptl_crystal_size_mid 0.270
_exptl_crystal_size_min 0.030
_refine_diff_density_max 0.50
_refine_diff_density_min -0.66
_refine_ls_extinction_method none
_refine_ls_goodness_of_fit_obs 2.727
_refine_ls_hydrogen_treatment noref
_refine_ls_matrix_type full
_refine_ls_number_parameters 910
_refine_ls_number_reflns 4235
_refine_ls_number_restraints 0
_refine_ls_R_factor_obs 0.0649
_refine_ls_shift/esd_max 0.0039
_refine_ls_structure_factor_coef F
_refine_ls_weighting_scheme sigma
_refine_ls_wR_factor_obs 0.0474
_reflns_number_observed 4235
_reflns_number_total 10691
_reflns_observed_criterion 3.00
_cod_data_source_file 807990ksup1.cif
_cod_data_source_block A_TEXRAY.INF_file_is_not_p
_cod_original_sg_symbol_H-M 'P 21/n     '
_cod_original_formula_sum 'C96 H30 N4 Ni '
_cod_database_code 7110389

loop_
_symmetry_equiv_pos_as_xyz
'   +x,   +y,   +z'
1/2-x,1/2+y,1/2-z
'   -x,   -y,   -z'
1/2+x,1/2-y,1/2+z

loop_
_atom_site_aniso_label
_atom_site_aniso_U_11
_atom_site_aniso_U_22
_atom_site_aniso_U_33
_atom_site_aniso_U_12
_atom_site_aniso_U_13
_atom_site_aniso_U_23
Ni(1) 0.0207(5) 0.0241(6) 0.0212(4) 0.0030(6) 0.0029(3) 0.0018(5)
N(1) 0.020(4) 0.019(4) 0.024(3) 0.002(3) 0.002(3) 0.004(3)
N(2) 0.019(3) 0.020(4) 0.022(3) 0.004(4) 0.003(2) 0.009(3)
N(3) 0.024(4) 0.020(4) 0.016(3) -0.003(3) 0.001(3) 0.003(3)
N(4) 0.022(4) 0.019(4) 0.021(3) 0.003(4) 0.000(3) 0.005(3)
C(1) 0.020(4) 0.015(5) 0.022(4) 0.001(4) 0.008(3) -0.004(3)
C(2) 0.016(4) 0.019(5) 0.030(4) 0.007(4) 0.007(3) 0.007(4)
C(3) 0.030(5) 0.019(5) 0.029(4) 0.003(4) 0.014(4) 0.002(4)
C(4) 0.044(5) 0.030(6) 0.040(4) 0.009(4) 0.016(4) 0.002(4)
C(5) 0.026(5) 0.025(6) 0.024(4) -0.008(4) 0.009(3) -0.004(4)
C(6) 0.035(5) 0.027(5) 0.032(4) -0.003(4) 0.007(3) -0.001(4)
C(7) 0.025(5) 0.032(6) 0.019(4) 0.002(4) 0.005(3) 0.008(4)
C(8) 0.023(4) 0.010(5) 0.019(4) 0.005(4) 0.009(3) 0.005(3)
C(9) 0.014(4) 0.024(6) 0.032(4) -0.004(4) 0.006(3) 0.001(4)
C(10) 0.039(5) 0.032(6) 0.027(4) 0.006(4) 0.014(3) 0.005(4)
C(11) 0.022(4) 0.021(5) 0.022(4) 0.006(4) 0.000(3) 0.007(4)
C(12) 0.003(4) 0.029(6) 0.032(4) 0.006(4) 0.002(3) -0.002(4)
C(13) 0.024(5) 0.044(6) 0.035(4) 0.012(4) 0.005(3) -0.001(4)
C(14) 0.016(4) 0.023(5) 0.026(4) 0.001(4) 0.004(3) 0.001(3)
C(15) 0.021(4) 0.028(5) 0.026(4) 0.007(4) -0.001(3) 0.002(4)
C(16) 0.023(4) 0.035(6) 0.028(4) -0.003(5) 0.004(3) -0.004(4)
C(17) 0.033(5) 0.046(6) 0.040(4) 0.014(4) 0.016(4) 0.001(4)
C(18) 0.026(5) 0.034(6) 0.022(4) -0.011(4) 0.007(4) 0.002(4)
C(19) 0.040(5) 0.036(6) 0.026(4) 0.003(4) 0.009(3) 0.003(4)
C(20) 0.018(4) 0.027(5) 0.028(4) -0.003(4) -0.002(3) 0.004(3)
C(21) 0.015(4) 0.018(5) 0.026(4) -0.004(4) 0.005(3) -0.004(3)
C(22) 0.029(5) 0.018(5) 0.021(4) 0.003(4) 0.005(4) 0.009(3)
C(23) 0.026(4) 0.038(6) 0.032(4) 0.012(4) -0.004(3) 0.009(4)
C(24) 0.012(4) 0.028(5) 0.031(4) 0.003(4) -0.002(3) -0.004(4)
C(25) 0.023(5) 0.021(5) 0.030(4) 0.000(4) 0.014(4) 0.008(4)
C(26) 0.020(4) 0.040(6) 0.033(4) 0.006(4) 0.003(3) -0.003(4)
C(27) 0.081(9) 0.045(8) 0.071(7) -0.005(7) 0.037(7) -0.033(6)
C(28) 0.11(1) 0.067(10) 0.037(6) 0.007(8) 0.035(7) -0.019(6)
C(29) 0.072(10) 0.09(1) 0.035(6) -0.017(9) 0.015(6) -0.048(7)
C(30) 0.088(9) 0.056(8) 0.041(6) -0.031(8) 0.013(7) -0.036(6)
C(31) 0.14(1) 0.027(7) 0.066(8) -0.020(8) 0.039(9) -0.029(6)
C(32) 0.073(9) 0.058(10) 0.097(9) 0.030(7) 0.051(8) -0.012(7)
C(33) 0.036(7) 0.10(1) 0.058(7) 0.029(7) 0.022(6) -0.019(7)
C(34) 0.057(8) 0.09(1) 0.056(7) 0.027(7) 0.042(6) 0.006(7)
C(35) 0.072(8) 0.063(9) 0.036(5) -0.010(8) 0.041(6) -0.017(6)
C(36) 0.066(8) 0.10(1) 0.032(6) -0.010(9) 0.032(6) 0.007(6)
C(37) 0.11(1) 0.10(1) 0.015(5) -0.01(1) 0.003(6) 0.011(6)
C(38) 0.069(10) 0.12(1) 0.009(4) -0.02(1) -0.004(5) -0.016(6)
C(39) 0.053(9) 0.10(1) 0.032(6) -0.001(8) -0.037(6) -0.010(7)
C(40) 0.036(7) 0.13(1) 0.071(9) -0.038(8) -0.007(6) -0.016(10)
C(41) 0.072(9) 0.09(1) 0.058(8) -0.044(8) 0.009(7) -0.047(8)
C(42) 0.068(8) 0.065(9) 0.078(8) -0.061(8) 0.034(7) -0.051(8)
C(43) 0.081(9) 0.027(7) 0.101(10) -0.022(6) 0.048(8) -0.010(6)
C(44) 0.15(1) 0.021(7) 0.095(9) -0.006(7) 0.046(10) -0.012(6)
C(45) 0.080(9) 0.021(7) 0.071(8) 0.008(6) 0.012(7) 0.011(5)
C(46) 0.090(10) 0.024(7) 0.090(9) 0.028(7) 0.035(8) 0.000(6)
C(47) 0.022(6) 0.09(1) 0.099(9) 0.034(6) 0.022(6) 0.020(9)
C(48) 0.016(5) 0.073(9) 0.061(7) 0.002(6) 0.007(4) -0.006(7)
C(49) 0.028(6) 0.08(1) 0.088(9) -0.019(7) 0.035(6) -0.005(8)
C(50) 0.037(6) 0.09(1) 0.053(7) -0.011(7) 0.032(5) -0.010(7)
C(51) 0.086(9) 0.09(1) 0.041(6) -0.027(8) 0.038(6) 0.004(7)
C(52) 0.076(9) 0.046(8) 0.041(6) -0.021(7) 0.019(6) 0.015(5)
C(53) 0.086(9) 0.058(9) 0.050(7) 0.015(7) 0.027(7) 0.038(6)
C(54) 0.09(1) 0.067(10) 0.024(5) 0.006(9) -0.019(6) 0.011(6)
C(55) 0.065(9) 0.12(1) 0.050(8) 0.044(10) -0.027(7) 0.012(8)
C(56) 0.047(7) 0.059(9) 0.072(7) 0.037(6) 0.010(6) 0.015(7)
C(57) 0.012(5) 0.11(1) 0.068(8) 0.009(6) -0.006(5) 0.003(8)
C(58) 0.033(6) 0.070(9) 0.053(7) 0.006(6) -0.015(5) 0.004(7)
C(59) 0.048(7) 0.08(1) 0.047(7) 0.030(7) 0.000(6) 0.028(6)
C(60) 0.059(7) 0.054(8) 0.040(5) 0.015(6) 0.003(5) 0.030(5)
C(61) 0.11(1) 0.036(7) 0.064(8) 0.014(7) 0.024(7) 0.025(6)
C(62) 0.067(8) 0.046(8) 0.047(6) -0.014(6) 0.015(6) 0.014(5)
C(63) 0.034(6) 0.12(1) 0.078(9) -0.056(7) 0.011(6) -0.028(9)
C(64) 0.011(5) 0.11(1) 0.050(7) -0.013(6) -0.007(4) -0.026(8)
C(65) 0.012(5) 0.13(1) 0.087(9) 0.016(7) 0.004(5) -0.002(10)
C(66) 0.032(6) 0.074(10) 0.057(7) 0.025(6) -0.015(6) 0.005(7)
C(67) 0.071(9) 0.09(1) 0.061(8) 0.067(8) 0.003(7) 0.018(7)
C(68) 0.065(8) 0.044(8) 0.066(7) 0.036(6) 0.008(7) 0.030(6)
C(69) 0.12(1) 0.028(7) 0.079(9) 0.030(7) 0.049(9) 0.014(6)
C(70) 0.079(9) 0.025(7) 0.070(8) -0.019(6) 0.013(7) -0.004(5)
C(71) 0.075(8) 0.027(7) 0.087(8) -0.006(6) 0.052(7) 0.003(6)
C(72) 0.033(6) 0.062(9) 0.059(7) -0.030(6) 0.013(5) 0.008(6)
C(73) 0.026(6) 0.051(9) 0.081(8) -0.022(6) 0.008(5) -0.015(7)
C(74) 0.091(9) 0.035(8) 0.097(9) -0.046(7) 0.041(8) -0.029(7)
C(75) 0.024(6) 0.066(9) 0.059(7) -0.013(6) -0.006(5) -0.035(7)
C(76) 0.054(8) 0.07(1) 0.039(6) -0.018(8) -0.018(5) -0.008(6)
C(77) 0.054(8) 0.13(1) 0.019(5) 0.024(9) -0.015(5) -0.002(7)
C(78) 0.056(8) 0.078(10) 0.019(5) -0.010(8) -0.003(5) 0.005(5)
C(79) 0.069(8) 0.073(9) 0.034(5) 0.010(7) 0.015(6) 0.023(5)
C(80) 0.066(8) 0.065(9) 0.027(5) -0.035(7) 0.019(5) 0.009(5)
C(81) 0.074(8) 0.065(9) 0.073(8) -0.024(7) 0.042(7) 0.017(7)
C(82) 0.033(6) 0.078(9) 0.049(6) -0.032(6) 0.023(5) -0.005(6)
C(83) 0.034(6) 0.10(1) 0.076(8) -0.014(7) 0.042(6) -0.022(8)
C(84) 0.018(5) 0.12(1) 0.046(6) 0.025(6) 0.009(4) -0.012(7)
C(85) 0.048(7) 0.08(1) 0.073(8) 0.032(7) 0.029(6) -0.020(7)
C(86) 0.049(7) 0.047(8) 0.090(9) 0.025(6) 0.019(7) -0.002(7)
C(87) 0.11(1) 0.038(7) 0.082(9) 0.018(7) 0.026(8) -0.020(6)
C(88) 0.071(8) 0.028(7) 0.057(7) -0.005(6) 0.014(6) -0.021(5)
C(89) 0.087(10) 0.048(8) 0.073(8) -0.036(7) 0.039(7) -0.028(6)
C(90) 0.048(7) 0.050(8) 0.043(6) -0.011(6) 0.010(5) -0.028(5)
C(91) 0.069(8) 0.081(10) 0.031(5) -0.010(8) 0.020(5) -0.027(6)
C(92) 0.072(8) 0.067(9) 0.017(4) -0.008(7) 0.023(5) -0.006(5)
C(93) 0.044(7) 0.10(1) 0.042(6) -0.015(7) 0.019(5) -0.008(6)
C(94) 0.038(7) 0.09(1) 0.053(7) 0.006(7) 0.031(5) -0.012(7)
C(95) 0.049(7) 0.09(1) 0.058(7) 0.026(7) 0.031(6) -0.025(7)
C(96) 0.069(8) 0.070(9) 0.060(6) 0.016(7) 0.030(6) -0.032(6)

loop_
_atom_site_label
_atom_site_fract_x
_atom_site_fract_y
_atom_site_fract_z
_atom_site_U_iso_or_equiv
_atom_site_thermal_displace_type
Ni(1) 0.23786(6) 0.44348(5) 0.19754(4) 0.0225(3) Uij
N(1) 0.3042(4) 0.3649(3) 0.1815(2) 0.022(2) Uij
N(2) 0.1841(3) 0.4415(3) 0.1000(2) 0.021(2) Uij
N(3) 0.1724(3) 0.5229(3) 0.2125(2) 0.021(2) Uij
N(4) 0.2912(3) 0.4450(3) 0.2958(2) 0.022(2) Uij
C(1) 0.2571(4) 0.3297(4) 0.1175(3) 0.018(2) Uij
C(2) 0.2609(4) 0.2580(4) 0.1027(3) 0.022(2) Uij
C(3) 0.1987(5) 0.2276(4) 0.0441(3) 0.025(2) Uij
C(4) 0.1996(5) 0.1483(4) 0.0331(3) 0.037(3) Uij
C(5) 0.1327(5) 0.2712(4) -0.0008(3) 0.024(2) Uij
C(6) 0.0596(5) 0.2392(4) -0.0626(3) 0.032(2) Uij
C(7) 0.1278(4) 0.3421(4) 0.0140(3) 0.025(2) Uij
C(8) 0.1895(4) 0.3736(4) 0.0735(3) 0.017(2) Uij
C(9) 0.1516(4) 0.4979(4) 0.0617(3) 0.023(2) Uij
C(10) 0.1320(5) 0.5004(4) -0.0186(3) 0.031(2) Uij
C(11) 0.1343(4) 0.5621(4) 0.0923(3) 0.023(2) Uij
C(12) 0.1404(4) 0.5730(4) 0.1639(3) 0.022(2) Uij
C(13) 0.1125(5) 0.6449(4) 0.1843(3) 0.035(3) Uij
C(14) 0.1681(5) 0.5259(4) 0.2840(3) 0.022(2) Uij
C(15) 0.0996(4) 0.5580(4) 0.3088(3) 0.027(2) Uij
C(16) 0.0939(5) 0.5500(4) 0.3789(3) 0.029(2) Uij
C(17) 0.0174(5) 0.5866(4) 0.4014(3) 0.038(3) Uij
C(18) 0.1586(5) 0.5062(4) 0.4233(3) 0.027(2) Uij
C(19) 0.1536(5) 0.4923(4) 0.4980(3) 0.034(2) Uij
C(20) 0.2261(5) 0.4723(4) 0.3991(3) 0.026(2) Uij
C(21) 0.2333(4) 0.4822(4) 0.3299(3) 0.020(2) Uij
C(22) 0.3735(5) 0.4168(4) 0.3266(3) 0.023(2) Uij
C(23) 0.4242(4) 0.4344(4) 0.4042(3) 0.034(2) Uij
C(24) 0.4217(4) 0.3740(4) 0.2905(3) 0.025(2) Uij
C(25) 0.3877(5) 0.3460(4) 0.2225(3) 0.023(2) Uij
C(26) 0.4516(4) 0.2974(4) 0.1963(3) 0.032(2) Uij
C(27) 0.6190(8) 0.5340(5) 0.0964(6) 0.063(4) Uij
C(28) 0.5947(10) 0.5875(6) 0.0434(5) 0.067(4) Uij
C(29) 0.4953(9) 0.5976(8) 0.0255(5) 0.065(4) Uij
C(30) 0.4577(9) 0.5493(6) 0.0692(5) 0.063(4) Uij
C(31) 0.536(1) 0.5094(5) 0.1142(6) 0.077(5) Uij
C(32) 0.7030(9) 0.5421(6) 0.1501(6) 0.070(5) Uij
C(33) 0.7620(6) 0.6027(7) 0.1531(5) 0.064(4) Uij
C(34) 0.7361(7) 0.6526(7) 0.1013(5) 0.063(4) Uij
C(35) 0.6527(7) 0.6478(7) 0.0451(4) 0.052(4) Uij
C(36) 0.6107(9) 0.7163(7) 0.0307(5) 0.062(4) Uij
C(37) 0.518(1) 0.7258(8) 0.0156(4) 0.076(5) Uij
C(38) 0.4608(9) 0.6655(9) 0.0134(4) 0.067(5) Uij
C(39) 0.3837(8) 0.6850(8) 0.0422(5) 0.071(5) Uij
C(40) 0.3488(7) 0.6411(10) 0.0835(7) 0.082(5) Uij
C(41) 0.3857(9) 0.5735(8) 0.0958(6) 0.075(5) Uij
C(42) 0.3887(8) 0.5549(7) 0.1707(6) 0.067(4) Uij
C(43) 0.4638(9) 0.5159(5) 0.2108(6) 0.065(4) Uij
C(44) 0.539(1) 0.4935(5) 0.1821(7) 0.085(5) Uij
C(45) 0.6240(8) 0.5001(5) 0.2383(6) 0.059(4) Uij
C(46) 0.7034(9) 0.5251(5) 0.2232(6) 0.066(4) Uij
C(47) 0.7996(6) 0.6231(7) 0.2258(6) 0.069(4) Uij
C(48) 0.8187(5) 0.6933(7) 0.2467(5) 0.051(4) Uij
C(49) 0.7941(6) 0.7485(7) 0.1927(6) 0.063(4) Uij
C(50) 0.7491(6) 0.7271(7) 0.1212(5) 0.058(4) Uij
C(51) 0.6737(8) 0.7662(7) 0.0787(5) 0.067(4) Uij
C(52) 0.6368(8) 0.8271(5) 0.1030(4) 0.054(4) Uij
C(53) 0.5368(8) 0.8361(6) 0.0875(5) 0.063(4) Uij
C(54) 0.480(1) 0.7833(6) 0.0441(5) 0.068(4) Uij
C(55) 0.3959(10) 0.7596(9) 0.0613(6) 0.086(5) Uij
C(56) 0.7642(7) 0.5743(6) 0.2690(6) 0.060(4) Uij
C(57) 0.8196(5) 0.7110(7) 0.3165(6) 0.065(4) Uij
C(58) 0.7831(6) 0.6634(6) 0.3594(5) 0.057(4) Uij
C(59) 0.7488(7) 0.5971(7) 0.3333(5) 0.062(4) Uij
C(60) 0.6623(7) 0.5716(5) 0.3499(5) 0.053(3) Uij
C(61) 0.6026(9) 0.5271(5) 0.3009(5) 0.071(4) Uij
C(62) 0.5017(8) 0.5367(5) 0.2847(5) 0.053(4) Uij
C(63) 0.3527(7) 0.6128(8) 0.2001(6) 0.078(5) Uij
C(64) 0.3261(5) 0.6674(8) 0.1471(5) 0.060(4) Uij
C(65) 0.3328(6) 0.7388(9) 0.1653(6) 0.079(5) Uij
C(66) 0.3709(7) 0.7875(7) 0.1192(6) 0.059(4) Uij
C(67) 0.4157(9) 0.8471(7) 0.1514(6) 0.077(5) Uij
C(68) 0.5008(8) 0.8736(5) 0.1355(6) 0.060(4) Uij
C(69) 0.5592(10) 0.9045(5) 0.1991(6) 0.072(4) Uij
C(70) 0.6530(8) 0.8948(5) 0.2123(5) 0.059(4) Uij
C(71) 0.6933(7) 0.8543(5) 0.1690(5) 0.057(4) Uij
C(72) 0.7690(6) 0.8157(6) 0.2108(5) 0.051(4) Uij
C(73) 0.7770(6) 0.8326(6) 0.2848(6) 0.054(4) Uij
C(74) 0.7078(9) 0.8813(6) 0.2877(6) 0.072(4) Uij
C(75) 0.8018(6) 0.7809(7) 0.3335(6) 0.053(4) Uij
C(76) 0.7539(7) 0.7768(7) 0.3919(5) 0.062(4) Uij
C(77) 0.7439(8) 0.7044(8) 0.4052(4) 0.073(5) Uij
C(78) 0.6650(8) 0.6826(6) 0.4208(4) 0.053(4) Uij
C(79) 0.6215(8) 0.6158(6) 0.3913(4) 0.058(4) Uij
C(80) 0.5229(7) 0.6253(6) 0.3755(4) 0.051(4) Uij
C(81) 0.4627(8) 0.5904(6) 0.3164(5) 0.066(4) Uij
C(82) 0.3851(6) 0.6299(6) 0.2727(5) 0.051(4) Uij
C(83) 0.3728(6) 0.7016(7) 0.2893(5) 0.064(4) Uij
C(84) 0.3467(5) 0.7565(7) 0.2363(5) 0.060(4) Uij
C(85) 0.3927(7) 0.8218(7) 0.2679(6) 0.066(4) Uij
C(86) 0.4258(7) 0.8673(6) 0.2243(6) 0.062(4) Uij
C(87) 0.5127(9) 0.9021(5) 0.2546(6) 0.078(4) Uij
C(88) 0.5625(8) 0.8893(5) 0.3232(5) 0.052(4) Uij
C(89) 0.6644(8) 0.8794(5) 0.3398(6) 0.066(4) Uij
C(90) 0.6862(7) 0.8259(6) 0.3932(4) 0.047(3) Uij
C(91) 0.6021(8) 0.8024(7) 0.4097(4) 0.059(4) Uij
C(92) 0.5900(7) 0.7296(6) 0.4236(4) 0.050(4) Uij
C(93) 0.5048(7) 0.6966(7) 0.3940(4) 0.060(4) Uij
C(94) 0.4317(6) 0.7324(7) 0.3534(5) 0.057(4) Uij
C(95) 0.4405(7) 0.8061(7) 0.3383(5) 0.061(4) Uij
C(96) 0.5297(8) 0.8412(6) 0.3669(5) 0.064(4) Uij
H(1) 0.3062 0.2290 0.1334 0.0260 Uij
H(2) 0.1881 0.1250 0.0730 0.0440 Uij
H(3) 0.1528 0.1359 -0.0084 0.0440 Uij
H(4) 0.2588 0.1345 0.0281 0.0440 Uij
H(5) -0.0003 0.2451 -0.0550 0.0395 Uij
H(6) 0.0616 0.2623 -0.1052 0.0395 Uij
H(7) 0.0719 0.1902 -0.0660 0.0395 Uij
H(8) 0.0817 0.3704 -0.0168 0.0302 Uij
H(9) 0.0687 0.5125 -0.0388 0.0377 Uij
H(10) 0.1710 0.5346 -0.0316 0.0377 Uij
H(11) 0.1440 0.4550 -0.0355 0.0377 Uij
H(12) 0.1172 0.6015 0.0615 0.0283 Uij
H(16) 0.0545 0.5865 0.2769 0.0318 Uij
H(17) 0.0221 0.6361 0.3956 0.0461 Uij
H(18) -0.0410 0.5702 0.3732 0.0461 Uij
H(19) 0.0228 0.5761 0.4499 0.0461 Uij
H(20) 0.1038 0.5186 0.5069 0.0393 Uij
H(21) 0.1438 0.4432 0.5036 0.0393 Uij
H(22) 0.2105 0.5063 0.5304 0.0393 Uij
H(23) 0.2687 0.4417 0.4302 0.0311 Uij
H(24) 0.4374 0.3917 0.4308 0.0407 Uij
H(25) 0.4805 0.4583 0.4057 0.0407 Uij
H(26) 0.3857 0.4637 0.4239 0.0407 Uij
H(27) 0.4841 0.3629 0.3145 0.0297 Uij
H(28) 0.4681 0.2585 0.2276 0.0376 Uij
H(29) 0.4202 0.2809 0.1502 0.0376 Uij
H(30) 0.5058 0.3226 0.1943 0.0376 Uij
H(31) 0.1194 0.6471 0.2332 0.0438 Uij
H(32) 0.1526 0.6800 0.1715 0.0438 Uij
H(33) 0.0505 0.6547 0.1586 0.0438 Uij

loop_
_atom_type_symbol
_atom_type_oxidation_number
_atom_type_number_in_cell
_atom_type_scat_dispersion_real
_atom_type_scat_dispersion_imag
_atom_type_scat_source
C 0 384 0.003 0.002 'International Tables'
H 0 120 0.000 0.000 'International Tables'
Ni 0 4 0.339 1.112 'International Tables'
N 0 16 0.006 0.003 'International Tables'

loop_
_geom_angle_atom_site_label_1
_geom_angle_atom_site_label_2
_geom_angle_atom_site_label_3
_geom_angle
_geom_angle_publ_flag
N1 NI1 N2 85.1(2) yes
N1 NI1 N3 179.0(2) yes
N1 NI1 N4 95.0(2) yes
N2 NI1 N3 94.3(2) yes
N2 NI1 N4 179.5(2) yes
N3 NI1 N4 85.6(2) yes
NI1 N1 C1 111.4(4) yes
NI1 N1 C25 124.5(4) yes
C1 N1 C25 124.0(6) yes
NI1 N2 C8 110.3(4) yes
NI1 N2 C9 123.9(5) yes
C8 N2 C9 125.6(5) yes
NI1 N3 C12 124.4(4) yes
NI1 N3 C14 110.6(4) yes
C12 N3 C14 124.8(6) yes
NI1 N4 C21 110.4(4) yes
NI1 N4 C22 123.3(4) yes
C21 N4 C22 126.2(5) yes
N1 C1 C2 127.0(6) yes
N1 C1 C8 111.4(6) yes
C2 C1 C8 120.4(6) yes
C1 C2 C3 121.4(6) yes
C1 C2 H1 119.3 yes
C3 C2 H1 119.3 yes
C2 C3 C4 119.7(6) yes
C2 C3 C5 118.4(7) yes
C4 C3 C5 121.8(6) yes
C3 C4 H2 109.5 yes
C3 C4 H3 109.4 yes
C3 C4 H4 109.5 yes
H2 C4 H3 109.5 yes
H2 C4 H4 109.5 yes
H3 C4 H4 109.5 yes
C3 C5 C6 119.9(7) yes
C3 C5 C7 120.7(6) yes
C6 C5 C7 119.1(6) yes
C5 C6 H5 109.4 yes
C5 C6 H6 109.5 yes
C5 C6 H7 109.6 yes
H5 C6 H6 109.4 yes
H5 C6 H7 109.5 yes
H6 C6 H7 109.5 yes
C5 C7 C8 121.7(6) yes
C5 C7 H8 119.1 yes
C8 C7 H8 119.2 yes
N2 C8 C1 114.6(5) yes
N2 C8 C7 127.3(6) yes
C1 C8 C7 117.5(6) yes
N2 C9 C10 123.4(6) yes
N2 C9 C11 122.4(6) yes
C10 C9 C11 114.2(6) yes
C9 C10 H9 109.5 yes
C9 C10 H10 109.5 yes
C9 C10 H11 109.5 yes
H9 C10 H10 109.4 yes
H9 C10 H11 109.4 yes
H10 C10 H11 109.5 yes
C9 C11 C12 126.0(6) yes
C9 C11 H12 116.9 yes
C12 C11 H12 117.1 yes
N3 C12 C11 121.5(6) yes
N3 C12 C13 122.2(6) yes
C11 C12 C13 116.3(6) yes
C12 C13 H13 109.4 yes
C12 C13 H14 109.5 yes
C12 C13 H15 109.4 yes
H13 C13 H14 109.6 yes
H13 C13 H15 109.5 yes
H14 C13 H15 109.6 yes
N3 C14 C15 126.4(5) yes
N3 C14 C21 113.8(6) yes
C15 C14 C21 118.9(6) yes
C14 C15 C16 122.6(6) yes
C14 C15 H16 118.7 yes
C16 C15 H16 118.7 yes
C15 C16 C17 119.3(6) yes
C15 C16 C18 117.3(6) yes
C17 C16 C18 123.3(6) yes
C16 C17 H17 109.5 yes
C16 C17 H18 109.5 yes
C16 C17 H19 109.6 yes
H17 C17 H18 109.4 yes
H17 C17 H19 109.4 yes
H18 C17 H19 109.5 yes
C16 C18 C19 120.2(7) yes
C16 C18 C20 120.9(6) yes
C19 C18 C20 118.9(6) yes
C18 C19 H20 109.5 yes
C18 C19 H21 109.4 yes
C18 C19 H22 109.4 yes
H20 C19 H21 109.6 yes
H20 C19 H22 109.5 yes
H21 C19 H22 109.4 yes
C18 C20 C21 121.6(6) yes
C18 C20 H23 119.2 yes
C21 C20 H23 119.2 yes
N4 C21 C14 113.2(6) yes
N4 C21 C20 127.5(6) yes
C14 C21 C20 118.7(6) yes
N4 C22 C23 121.0(6) yes
N4 C22 C24 122.9(6) yes
C23 C22 C24 116.0(6) yes
C22 C23 H24 109.6 yes
C22 C23 H25 109.5 yes
C22 C23 H26 109.5 yes
H24 C23 H25 109.4 yes
H24 C23 H26 109.5 yes
H25 C23 H26 109.3 yes
C22 C24 C25 126.8(6) yes
C22 C24 H27 116.6 yes
C25 C24 H27 116.7 yes
N1 C25 C24 120.7(6) yes
N1 C25 C26 122.0(6) yes
C24 C25 C26 117.2(6) yes
C25 C26 H28 109.5 yes
C25 C26 H29 109.5 yes
C25 C26 H30 109.7 yes
H28 C26 H29 109.2 yes
H28 C26 H30 109.4 yes
H29 C26 H30 109.5 yes
C28 C27 C31 109(1) yes
C28 C27 C32 118(1) yes
C31 C27 C32 120(1) yes
C27 C28 C29 108(1) yes
C27 C28 C35 120(1) yes
C29 C28 C35 118(1) yes
C28 C29 C30 108(1) yes
C28 C29 C38 118(1) yes
C30 C29 C38 119(1) yes
C29 C30 C31 107(1) yes
C29 C30 C41 117(1) yes
C31 C30 C41 120(1) yes
C27 C31 C30 106.4(10) yes
C27 C31 C44 119(1) yes
C30 C31 C44 122(1) yes
C27 C32 C33 121(1) yes
C27 C32 C46 118(1) yes
C33 C32 C46 107(1) yes
C32 C33 C34 118(1) yes
C32 C33 C47 109(1) yes
C34 C33 C47 120(1) yes
C33 C34 C35 122(1) yes
C33 C34 C50 118(1) yes
C35 C34 C50 107.2(10) yes
C28 C35 C34 118(1) yes
C28 C35 C36 119.0(10) yes
C34 C35 C36 109(1) yes
C35 C36 C37 122(1) yes
C35 C36 C51 106(1) yes
C37 C36 C51 119(1) yes
C36 C37 C38 118(1) yes
C36 C37 C54 121(1) yes
C38 C37 C54 109(1) yes
C29 C38 C37 123(1) yes
C29 C38 C39 117(1) yes
C37 C38 C39 108(1) yes
C38 C39 C40 123(1) yes
C38 C39 C55 106(1) yes
C40 C39 C55 118(1) yes
C39 C40 C41 117(1) yes
C39 C40 C64 121(1) yes
C41 C40 C64 109(1) yes
C30 C41 C40 123(1) yes
C30 C41 C42 117(1) yes
C40 C41 C42 107(1) yes
C41 C42 C43 119(1) yes
C41 C42 C63 106(1) yes
C43 C42 C63 121(1) yes
C42 C43 C44 121(1) yes
C42 C43 C62 116.7(10) yes
C44 C43 C62 109(1) yes
C31 C44 C43 118(1) yes
C31 C44 C45 122(1) yes
C43 C44 C45 107(1) yes
C44 C45 C46 119(1) yes
C44 C45 C61 109(1) yes
C46 C45 C61 117(1) yes
C32 C46 C45 120(1) yes
C32 C46 C56 107(1) yes
C45 C46 C56 121(1) yes
C33 C47 C48 122(1) yes
C33 C47 C56 107(1) yes
C48 C47 C56 121(1) yes
C47 C48 C49 118.7(9) yes
C47 C48 C57 117(1) yes
C49 C48 C57 117(1) yes
C48 C49 C50 117(1) yes
C48 C49 C72 120.3(10) yes
C50 C49 C72 114(1) yes
C34 C50 C49 121(1) yes
C34 C50 C51 108.5(9) yes
C49 C50 C51 120(1) yes
C36 C51 C50 108(1) yes
C36 C51 C52 119(1) yes
C50 C51 C52 123.0(10) yes
C51 C52 C53 119.5(10) yes
C51 C52 C71 114.0(10) yes
C53 C52 C71 118(1) yes
C52 C53 C54 117(1) yes
C52 C53 C68 118(1) yes
C54 C53 C68 118(1) yes
C37 C54 C53 122(1) yes
C37 C54 C55 108(1) yes
C53 C54 C55 119(1) yes
C39 C55 C54 107(1) yes
C39 C55 C66 121(1) yes
C54 C55 C66 121(1) yes
C46 C56 C47 108(1) yes
C46 C56 C59 122(1) yes
C47 C56 C59 120(1) yes
C48 C57 C58 120(1) yes
C48 C57 C75 120(1) yes
C58 C57 C75 109(1) yes
C57 C58 C59 120(1) yes
C57 C58 C77 108(1) yes
C59 C58 C77 123(1) yes
C56 C59 C58 118(1) yes
C56 C59 C60 116(1) yes
C58 C59 C60 117(1) yes
C59 C60 C61 118.2(10) yes
C59 C60 C79 117.6(10) yes
C61 C60 C79 117.3(10) yes
C45 C61 C60 123(1) yes
C45 C61 C62 107.9(10) yes
C60 C61 C62 120.1(10) yes
C43 C62 C61 106(1) yes
C43 C62 C81 123.1(10) yes
C61 C62 C81 121.3(10) yes
C42 C63 C64 109(1) yes
C42 C63 C82 121(1) yes
C64 C63 C82 121(1) yes
C40 C64 C63 107(1) yes
C40 C64 C65 122(1) yes
C63 C64 C65 121(1) yes
C64 C65 C66 116(1) yes
C64 C65 C84 118(1) yes
C66 C65 C84 117(1) yes
C55 C66 C65 119(1) yes
C55 C66 C67 118(1) yes
C65 C66 C67 116(1) yes
C66 C67 C68 121(1) yes
C66 C67 C86 125(1) yes
C68 C67 C86 104(1) yes
C53 C68 C67 118(1) yes
C53 C68 C69 122(1) yes
C67 C68 C69 108(1) yes
C68 C69 C70 117(1) yes
C68 C69 C87 109(1) yes
C70 C69 C87 121(1) yes
C69 C70 C71 123.1(10) yes
C69 C70 C74 117(1) yes
C71 C70 C74 107(1) yes
C52 C71 C70 119(1) yes
C52 C71 C72 121.9(10) yes
C70 C71 C72 109.8(10) yes
C49 C72 C71 123.2(9) yes
C49 C72 C73 119.8(10) yes
C71 C72 C73 107(1) yes
C72 C73 C74 108.7(10) yes
C72 C73 C75 118(1) yes
C74 C73 C75 121(1) yes
C70 C74 C73 106.3(10) yes
C70 C74 C89 120(1) yes
C73 C74 C89 121(1) yes
C57 C75 C73 123(1) yes
C57 C75 C76 106(1) yes
C73 C75 C76 118(1) yes
C75 C76 C77 106(1) yes
C75 C76 C90 118(1) yes
C77 C76 C90 122(1) yes
C58 C77 C76 109(1) yes
C58 C77 C78 120(1) yes
C76 C77 C78 118(1) yes
C77 C78 C79 119(1) yes
C77 C78 C92 123(1) yes
C79 C78 C92 106.2(9) yes
C60 C79 C78 121(1) yes
C60 C79 C80 121(1) yes
C78 C79 C80 107.6(10) yes
C79 C80 C81 120(1) yes
C79 C80 C93 108.3(9) yes
C81 C80 C93 120.9(10) yes
C62 C81 C80 116(1) yes
C62 C81 C82 118.0(9) yes
C80 C81 C82 118(1) yes
C63 C82 C81 119(1) yes
C63 C82 C83 114(1) yes
C81 C82 C83 118.9(9) yes
C82 C83 C84 123.2(9) yes
C82 C83 C94 120(1) yes
C84 C83 C94 108(1) yes
C65 C84 C83 118(1) yes
C65 C84 C85 123(1) yes
C83 C84 C85 107.1(9) yes
C84 C85 C86 117(1) yes
C84 C85 C95 106(1) yes
C86 C85 C95 124(1) yes
C67 C86 C85 118(1) yes
C67 C86 C87 112(1) yes
C85 C86 C87 116(1) yes
C69 C87 C86 105(1) yes
C69 C87 C88 119(1) yes
C86 C87 C88 121(1) yes
C87 C88 C89 119(1) yes
C87 C88 C96 121(1) yes
C89 C88 C96 106.5(9) yes
C74 C89 C88 119(1) yes
C74 C89 C90 121(1) yes
C88 C89 C90 105.5(9) yes
C76 C90 C89 118(1) yes
C76 C90 C91 118(1) yes
C89 C90 C91 110.1(10) yes
C90 C91 C92 120.0(10) yes
C90 C91 C96 106(1) yes
C92 C91 C96 120(1) yes
C78 C92 C91 116.8(10) yes
C78 C92 C93 109.8(10) yes
C91 C92 C93 120(1) yes
C80 C93 C92 108.0(9) yes
C80 C93 C94 120.1(9) yes
C92 C93 C94 120(1) yes
C83 C94 C93 120(1) yes
C83 C94 C95 106.3(10) yes
C93 C94 C95 121.2(10) yes
C85 C95 C94 111.2(10) yes
C85 C95 C96 116(1) yes
C94 C95 C96 118.5(9) yes
C88 C96 C91 111.5(10) yes
C88 C96 C95 118.9(10) yes
C91 C96 C95 118(1) yes

loop_
_geom_bond_atom_site_label_1
_geom_bond_atom_site_label_2
_geom_bond_distance
_geom_bond_publ_flag
NI1 N1 1.852(5) yes
NI1 N2 1.863(4) yes
NI1 N3 1.855(5) yes
NI1 N4 1.871(4) yes
N1 C1 1.426(7) yes
N1 C25 1.342(7) yes
N2 C8 1.395(7) yes
N2 C9 1.318(8) yes
N3 C12 1.333(7) yes
N3 C14 1.418(7) yes
N4 C21 1.412(7) yes
N4 C22 1.324(7) yes
C1 C2 1.389(8) yes
C1 C8 1.409(8) yes
C2 C3 1.392(8) yes
C2 H1 0.951 yes
C3 C4 1.509(9) yes
C3 C5 1.399(8) yes
C4 H2 0.950 yes
C4 H3 0.950 yes
C4 H4 0.950 yes
C5 C6 1.520(8) yes
C5 C7 1.373(9) yes
C6 H5 0.951 yes
C6 H6 0.950 yes
C6 H7 0.949 yes
C7 C8 1.409(8) yes
C7 H8 0.950 yes
C9 C10 1.519(8) yes
C9 C11 1.403(9) yes
C10 H9 0.951 yes
C10 H10 0.950 yes
C10 H11 0.950 yes
C11 C12 1.397(8) yes
C11 H12 0.951 yes
C12 C13 1.504(9) yes
C13 H13 0.950 yes
C13 H14 0.949 yes
C13 H15 0.950 yes
C14 C15 1.383(8) yes
C14 C21 1.403(8) yes
C15 C16 1.410(8) yes
C15 H16 0.951 yes
C16 C17 1.492(9) yes
C16 C18 1.390(8) yes
C17 H17 0.951 yes
C17 H18 0.951 yes
C17 H19 0.950 yes
C18 C19 1.504(8) yes
C18 C20 1.376(9) yes
C19 H20 0.948 yes
C19 H21 0.950 yes
C19 H22 0.951 yes
C20 C21 1.399(8) yes
C20 H23 0.950 yes
C22 C23 1.543(8) yes
C22 C24 1.396(8) yes
C23 H24 0.950 yes
C23 H25 0.951 yes
C23 H26 0.950 yes
C24 C25 1.391(8) yes
C24 H27 0.950 yes
C25 C26 1.503(9) yes
C26 H28 0.952 yes
C26 H29 0.951 yes
C26 H30 0.948 yes
C27 C28 1.42(1) yes
C27 C31 1.46(1) yes
C27 C32 1.41(1) yes
C28 C29 1.44(1) yes
C28 C35 1.42(1) yes
C29 C30 1.46(1) yes
C29 C38 1.38(1) yes
C30 C31 1.46(1) yes
C30 C41 1.39(1) yes
C31 C44 1.35(1) yes
C32 C33 1.43(1) yes
C32 C46 1.47(1) yes
C33 C34 1.36(1) yes
C33 C47 1.44(1) yes
C34 C35 1.43(1) yes
C34 C50 1.46(1) yes
C35 C36 1.43(1) yes
C36 C37 1.34(1) yes
C36 C51 1.48(1) yes
C37 C38 1.42(1) yes
C37 C54 1.41(1) yes
C38 C39 1.45(1) yes
C39 C40 1.36(1) yes
C39 C55 1.46(1) yes
C40 C41 1.38(1) yes
C40 C64 1.46(1) yes
C41 C42 1.50(1) yes
C42 C43 1.39(1) yes
C42 C63 1.40(1) yes
C43 C44 1.45(1) yes
C43 C62 1.46(1) yes
C44 C45 1.44(1) yes
C45 C46 1.37(1) yes
C45 C61 1.44(1) yes
C46 C56 1.44(1) yes
C47 C48 1.39(1) yes
C47 C56 1.44(1) yes
C48 C49 1.46(1) yes
C48 C57 1.41(1) yes
C49 C50 1.44(1) yes
C49 C72 1.39(1) yes
C50 C51 1.42(1) yes
C51 C52 1.41(1) yes
C52 C53 1.45(1) yes
C52 C71 1.43(1) yes
C53 C54 1.43(1) yes
C53 C68 1.40(1) yes
C54 C55 1.45(1) yes
C55 C66 1.39(1) yes
C56 C59 1.40(1) yes
C57 C58 1.43(1) yes
C57 C75 1.40(1) yes
C58 C59 1.40(1) yes
C58 C77 1.42(1) yes
C59 C60 1.49(1) yes
C60 C61 1.40(1) yes
C60 C79 1.41(1) yes
C61 C62 1.47(1) yes
C62 C81 1.39(1) yes
C63 C64 1.43(1) yes
C63 C82 1.42(1) yes
C64 C65 1.39(1) yes
C65 C66 1.51(1) yes
C65 C84 1.38(1) yes
C66 C67 1.37(1) yes
C67 C68 1.48(1) yes
C67 C86 1.44(1) yes
C68 C69 1.43(1) yes
C69 C70 1.36(1) yes
C69 C87 1.45(1) yes
C70 C71 1.39(1) yes
C70 C74 1.50(1) yes
C71 C72 1.41(1) yes
C72 C73 1.45(1) yes
C73 C74 1.40(1) yes
C73 C75 1.34(1) yes
C74 C89 1.34(1) yes
C75 C76 1.50(1) yes
C76 C77 1.41(1) yes
C76 C90 1.38(1) yes
C77 C78 1.36(1) yes
C78 C79 1.46(1) yes
C78 C92 1.44(1) yes
C79 C80 1.43(1) yes
C80 C81 1.42(1) yes
C80 C93 1.44(1) yes
C81 C82 1.44(1) yes
C82 C83 1.42(1) yes
C83 C84 1.44(1) yes
C83 C94 1.45(1) yes
C84 C85 1.47(1) yes
C85 C86 1.39(1) yes
C85 C95 1.40(1) yes
C86 C87 1.43(1) yes
C87 C88 1.37(1) yes
C88 C89 1.48(1) yes
C88 C96 1.42(1) yes
C89 C90 1.42(1) yes
C90 C91 1.45(1) yes
C91 C92 1.42(1) yes
C91 C96 1.38(1) yes
C92 C93 1.40(1) yes
C93 C94 1.34(1) yes
C94 C95 1.43(1) yes
C95 C96 1.46(1) yes
